data_7210683
loop_
_publ_author_name
'Xia, Bing'
'Chen, Zhenxia'
'Zheng, Qingshu'
'Zheng, Hua'
'Deng, Mingli'
'Ling, Yun'
'Weng, Linhong'
'Zhou, Yaming'

_publ_section_title
;
 A flexible porous metal--azolate framework constructed by
 [Cu3(\m3-OH)(\m2-O)(triazolate)2]+ building blocks: synthesis, reversible
 structural transformation and related magnetic properties
;
_journal_issue 17
_journal_name_full CrystEngComm
_journal_page_first 3484
_journal_paper_doi 10.1039/c3ce00070b
_journal_volume 15
_journal_year 2013
_chemical_formula_moiety 'C10 H24 Cu3 N6 O8, C2 N H7'
_chemical_formula_sum 'C12 H31 Cu3 N7 O8'
_chemical_formula_weight 592.06
_chemical_name_systematic
;
?
;
_space_group_IT_number 160
_symmetry_cell_setting trigonal
_symmetry_space_group_name_Hall 'R 3 -2"'
_symmetry_space_group_name_H-M 'R 3 m :H'
_atom_sites_solution_hydrogens geom
_atom_sites_solution_primary direct
_atom_sites_solution_secondary difmap
_audit_creation_method SHELXL-97
_cell_angle_alpha 90.00
_cell_angle_beta 90.00
_cell_angle_gamma 120.00
_cell_formula_units_Z 9
_cell_length_a 24.401(4)
_cell_length_b 24.401(4)
_cell_length_c 11.5733(18)
_cell_measurement_reflns_used 4914
_cell_measurement_temperature 173(2)
_cell_measurement_theta_max 25.98
_cell_measurement_theta_min 2.61
_cell_volume 5967.6(17)
_computing_cell_refinement 'Bruker SAINT'
_computing_data_collection 'Bruker APEX2'
_computing_data_reduction 'Bruker SAINT'
_computing_molecular_graphics 'Bruker SHELXTL'
_computing_publication_material 'Bruker SHELXTL'
_computing_structure_refinement 'SHELXL-97 (Sheldrick, 2008)'
_computing_structure_solution 'SHELXS-97 (Sheldrick, 2008)'
_diffrn_ambient_temperature 173(2)
_diffrn_measured_fraction_theta_full 0.999
_diffrn_measured_fraction_theta_max 0.999
_diffrn_measurement_device_type 'Bruker APEX-II CCD'
_diffrn_measurement_method '\f and \w scans'
_diffrn_radiation_monochromator graphite
_diffrn_radiation_source 'fine-focus sealed tube'
_diffrn_radiation_type MoK\a
_diffrn_radiation_wavelength 0.71073
_diffrn_reflns_av_R_equivalents 0.0346
_diffrn_reflns_av_sigmaI/netI 0.0366
_diffrn_reflns_limit_h_max 29
_diffrn_reflns_limit_h_min -29
_diffrn_reflns_limit_k_max 29
_diffrn_reflns_limit_k_min -26
_diffrn_reflns_limit_l_max 13
_diffrn_reflns_limit_l_min -13
_diffrn_reflns_number 11895
_diffrn_reflns_theta_full 25.19
_diffrn_reflns_theta_max 25.19
_diffrn_reflns_theta_min 1.67
_exptl_absorpt_coefficient_mu 2.427
_exptl_absorpt_correction_T_max 0.7122
_exptl_absorpt_correction_T_min 0.6424
_exptl_absorpt_correction_type multi-scan
_exptl_absorpt_process_details SADABS
_exptl_crystal_colour blue
_exptl_crystal_density_diffrn 1.483
_exptl_crystal_density_method 'not measured'
_exptl_crystal_description block
_exptl_crystal_F_000 2727
_exptl_crystal_size_max 0.20
_exptl_crystal_size_mid 0.20
_exptl_crystal_size_min 0.15
_refine_diff_density_max 0.818
_refine_diff_density_min -0.621
_refine_diff_density_rms 0.182
_refine_ls_abs_structure_details 'Flack H D (1983), Acta Cryst. A39, 876-881'
_refine_ls_abs_structure_Flack 0.02(4)
_refine_ls_extinction_method none
_refine_ls_goodness_of_fit_ref 1.132
_refine_ls_hydrogen_treatment constr
_refine_ls_matrix_type full
_refine_ls_number_parameters 159
_refine_ls_number_reflns 2542
_refine_ls_number_restraints 28
_refine_ls_restrained_S_all 1.130
_refine_ls_R_factor_all 0.0615
_refine_ls_R_factor_gt 0.0555
_refine_ls_shift/su_max 0.000
_refine_ls_shift/su_mean 0.000
_refine_ls_structure_factor_coef Fsqd
_refine_ls_weighting_details 'calc w=1/[\s^2^(Fo^2^)+(0.1007P)^2^+20.0944P] where P=(Fo^2^+2Fc^2^)/3'
_refine_ls_weighting_scheme calc
_refine_ls_wR_factor_gt 0.1499
_refine_ls_wR_factor_ref 0.1568
_reflns_number_gt 2322
_reflns_number_total 2542
_reflns_threshold_expression >2sigma(I)
_cod_data_source_file c3ce00070b.txt
_cod_data_source_block 2
_cod_depositor_comments
;
The following automatic conversions were performed:

'_symmetry_cell_setting' value 'Trigonal' changed to 'trigonal'
according to /home/saulius/struct/CIF-dictionaries/cif_core.dic
dictionary named 'cif_core.dic' version 2.4.2 from 2011-04-26.

Automatic conversion script
Id: cif_fix_values 1891 2012-01-12 08:04:46Z andrius 
;
_cod_original_sg_symbol_H-M R3m
_cod_database_code 7210683

loop_
_symmetry_equiv_pos_as_xyz
'x, y, z'
'-y, x-y, z'
'-x+y, -x, z'
'-y, -x, z'
'x, x-y, z'
'-x+y, y, z'
'x+2/3, y+1/3, z+1/3'
'-y+2/3, x-y+1/3, z+1/3'
'-x+y+2/3, -x+1/3, z+1/3'
'-y+2/3, -x+1/3, z+1/3'
'x+2/3, x-y+1/3, z+1/3'
'-x+y+2/3, y+1/3, z+1/3'
'x+1/3, y+2/3, z+2/3'
'-y+1/3, x-y+2/3, z+2/3'
'-x+y+1/3, -x+2/3, z+2/3'
'-y+1/3, -x+2/3, z+2/3'
'x+1/3, x-y+2/3, z+2/3'
'-x+y+1/3, y+2/3, z+2/3'

loop_
_atom_site_label
_atom_site_type_symbol
_atom_site_fract_x
_atom_site_fract_y
_atom_site_fract_z
_atom_site_U_iso_or_equiv
_atom_site_adp_type
_atom_site_occupancy
_atom_site_symmetry_multiplicity
_atom_site_calc_flag
_atom_site_refinement_flags
Cu1 Cu 0.06354(7) 0.53177(4) 0.61591(11) 0.0470(4) Uani 1 2 d S
Cu2 Cu 0.02826(4) 0.57320(4) 0.37064(5) 0.0424(3) Uani 1 1 d .
O1 O 0.0757(3) 0.53785(17) 0.4486(6) 0.0393(14) Uani 1 2 d S
H1 H 0.1134 0.5567 0.4238 0.047 Uiso 1 2 d SR
O2 O 0.0116(4) 0.5058(2) 0.2647(6) 0.0458(17) Uani 1 2 d S
O3 O 0.0233(6) 0.5116(3) 0.7705(9) 0.077(3) Uani 1 2 d S
O4 O -0.0691(11) 0.4654(5) 0.699(2) 0.202(12) Uani 1 2 d S
O5 O -0.0533(7) 0.4734(3) 0.4872(15) 0.111(4) Uani 1 2 d SU
H5D H -0.0534 0.4488 0.4328 0.133 Uiso 1 1 d R
O6 O 0.1658(6) 0.5829(3) 0.6750(11) 0.097(4) Uani 1 2 d S
H6A H 0.1890 0.6221 0.6566 0.117 Uiso 1 1 d R
O7 O 0.1271(5) 0.6545(6) 0.2856(10) 0.129(4) Uani 1 1 d .
H7A H 0.1519 0.6388 0.2979 0.155 Uiso 1 1 d R
H7B H 0.1296 0.6661 0.2141 0.155 Uiso 1 1 d R
N1 N 0.0646(3) 0.6136(3) 0.6071(5) 0.0427(13) Uani 1 1 d .
N2 N 0.0501(3) 0.6310(3) 0.5040(5) 0.0412(13) Uani 1 1 d .
N3 N 0.0744(3) 0.7070(3) 0.6342(5) 0.0437(13) Uani 1 1 d .
N4 N 0.2793(7) 0.4957(9) 0.5558(17) 0.198(19) Uani 0.50 1 d PDU
C1 C 0.0974(6) 0.6585(5) 0.8042(7) 0.068(3) Uani 1 1 d .
H1A H 0.1010 0.6208 0.8187 0.102 Uiso 1 1 calc R
H1B H 0.0656 0.6584 0.8561 0.102 Uiso 1 1 calc R
H1C H 0.1384 0.6966 0.8180 0.102 Uiso 1 1 calc R
C2 C 0.0779(4) 0.6580(3) 0.6818(6) 0.0438(16) Uani 1 1 d .
C3 C 0.0573(4) 0.6880(4) 0.5227(6) 0.0435(16) Uani 1 1 d .
C4 C 0.0482(5) 0.7268(4) 0.4327(7) 0.058(2) Uani 1 1 d .
H4A H 0.0119 0.7317 0.4537 0.087 Uiso 1 1 calc R
H4B H 0.0403 0.7055 0.3577 0.087 Uiso 1 1 calc R
H4C H 0.0863 0.7686 0.4279 0.087 Uiso 1 1 calc R
C5 C -0.0613(15) 0.4693(8) 0.900(3) 0.169(14) Uani 1 2 d S
H5A H -0.0292 0.4854 0.9587 0.253 Uiso 1 2 d SR
H5B H -0.0869 0.4887 0.9085 0.253 Uiso 0.50 1 d PR
H5C H -0.0874 0.4242 0.9081 0.253 Uiso 0.50 1 d PR
C6 C -0.0301(12) 0.4849(6) 0.776(2) 0.122(7) Uani 1 2 d S
C7 C 0.2480(7) 0.4961(13) 0.6736(15) 0.193(17) Uani 1 2 d SDU
C8 C 0.2219(4) 0.4439(8) 0.4858(15) 0.147(11) Uani 1 2 d SDU

loop_
_atom_site_aniso_label
_atom_site_aniso_U_11
_atom_site_aniso_U_22
_atom_site_aniso_U_33
_atom_site_aniso_U_23
_atom_site_aniso_U_13
_atom_site_aniso_U_12
Cu1 0.0741(9) 0.0460(5) 0.0301(6) -0.0032(3) -0.0063(6) 0.0370(5)
Cu2 0.0583(5) 0.0479(5) 0.0308(4) -0.0092(3) -0.0122(4) 0.0340(4)
O1 0.049(4) 0.039(2) 0.033(3) -0.0024(14) -0.005(3) 0.0243(19)
O2 0.071(5) 0.044(2) 0.031(3) -0.0090(16) -0.018(3) 0.036(2)
O3 0.112(9) 0.075(4) 0.055(5) 0.006(3) 0.011(6) 0.056(5)
O4 0.143(17) 0.25(2) 0.18(2) -0.025(9) -0.051(17) 0.071(9)
O5 0.105(7) 0.104(6) 0.124(8) 0.005(3) 0.009(6) 0.052(3)
O6 0.093(8) 0.092(5) 0.107(8) -0.027(3) -0.053(7) 0.046(4)
O7 0.129(8) 0.144(9) 0.116(8) 0.036(7) 0.049(7) 0.071(7)
N1 0.065(4) 0.040(3) 0.029(3) 0.000(2) -0.006(3) 0.031(3)
N2 0.060(3) 0.039(3) 0.029(3) -0.001(2) -0.004(2) 0.029(3)
N3 0.058(4) 0.047(3) 0.027(3) -0.005(2) 0.002(3) 0.026(3)
N4 0.31(4) 0.16(2) 0.22(3) -0.14(2) -0.20(3) 0.19(3)
C1 0.118(8) 0.066(5) 0.040(4) -0.008(4) -0.018(5) 0.061(6)
C2 0.061(4) 0.043(3) 0.027(3) 0.003(3) 0.004(3) 0.026(3)
C3 0.057(4) 0.048(4) 0.026(3) 0.001(3) 0.002(3) 0.027(3)
C4 0.088(6) 0.048(4) 0.041(4) -0.010(3) -0.013(4) 0.035(4)
C5 0.15(2) 0.22(3) 0.11(2) 0.000(9) 0.001(18) 0.076(12)
C6 0.096(16) 0.136(15) 0.120(19) -0.003(7) -0.006(15) 0.048(8)
C7 0.31(4) 0.14(2) 0.066(13) 0.019(15) 0.009(7) 0.072(12)
C8 0.22(3) 0.082(12) 0.088(14) 0.038(11) 0.019(6) 0.041(6)

loop_
_atom_type_symbol
_atom_type_description
_atom_type_scat_dispersion_real
_atom_type_scat_dispersion_imag
_atom_type_scat_source
C C 0.0033 0.0016 'International Tables Vol C Tables 4.2.6.8 and 6.1.1.4'
H H 0.0000 0.0000 'International Tables Vol C Tables 4.2.6.8 and 6.1.1.4'
Cu Cu 0.3201 1.2651 'International Tables Vol C Tables 4.2.6.8 and 6.1.1.4'
N N 0.0061 0.0033 'International Tables Vol C Tables 4.2.6.8 and 6.1.1.4'
O O 0.0106 0.0060 'International Tables Vol C Tables 4.2.6.8 and 6.1.1.4'

loop_
_geom_angle_atom_site_label_1
_geom_angle_atom_site_label_2
_geom_angle_atom_site_label_3
_geom_angle
_geom_angle_site_symmetry_1
_geom_angle_site_symmetry_3
O1 Cu1 O3 162.1(4) . .
O1 Cu1 N1 87.01(17) . 5_565
O3 Cu1 N1 92.92(18) . 5_565
O1 Cu1 N1 87.01(17) . .
O3 Cu1 N1 92.92(18) . .
N1 Cu1 N1 174.0(4) 5_565 .
O1 Cu1 O6 100.0(4) . .
O3 Cu1 O6 97.9(5) . .
N1 Cu1 O6 90.28(19) 5_565 .
N1 Cu1 O6 90.28(19) . .
O2 Cu2 N3 94.7(2) . 15_454
O2 Cu2 O1 80.6(2) . .
N3 Cu2 O1 168.6(3) 15_454 .
O2 Cu2 N2 166.9(2) . .
N3 Cu2 N2 96.7(2) 15_454 .
O1 Cu2 N2 87.0(2) . .
O2 Cu2 O7 97.9(4) . .
N3 Cu2 O7 102.1(3) 15_454 .
O1 Cu2 O7 89.0(3) . .
N2 Cu2 O7 86.0(4) . .
O2 Cu2 O5 78.2(4) . .
N3 Cu2 O5 96.5(3) 15_454 .
O1 Cu2 O5 72.4(3) . .
N2 Cu2 O5 94.0(4) . .
O7 Cu2 O5 161.3(4) . .
O2 Cu2 Cu2 41.50(15) . 5_565
N3 Cu2 Cu2 128.41(19) 15_454 5_565
O1 Cu2 Cu2 43.10(14) . 5_565
N2 Cu2 Cu2 125.39(16) . 5_565
O7 Cu2 Cu2 108.6(3) . 5_565
O5 Cu2 Cu2 56.62(18) . 5_565
Cu1 O1 Cu2 112.7(3) . .
Cu1 O1 Cu2 112.7(3) . 5_565
Cu2 O1 Cu2 93.8(3) . 5_565
Cu1 O1 H1 117.4 . .
Cu2 O1 H1 108.8 . .
Cu2 O1 H1 108.8 5_565 .
Cu2 O2 Cu2 97.0(3) . 5_565
C6 O3 Cu1 118.5(17) . .
Cu2 O5 H5D 90.5 . .
Cu1 O6 H6A 117.9 . .
Cu2 O7 H7A 101.4 . .
Cu2 O7 H7B 122.1 . .
H7A O7 H7B 110.3 . .
C2 N1 N2 108.4(6) . .
C2 N1 Cu1 132.8(5) . .
N2 N1 Cu1 118.7(4) . .
C3 N2 N1 105.3(6) . .
C3 N2 Cu2 136.2(5) . .
N1 N2 Cu2 118.5(4) . .
C2 N3 C3 103.2(6) . .
C2 N3 Cu2 129.3(5) . 8_565
C3 N3 Cu2 127.4(5) . 8_565
N4 N4 C8 60.6(7) 6 .
N4 N4 C7 60.6(7) 6 .
C8 N4 C7 102.3(9) . .
C2 C1 H1A 109.5 . .
C2 C1 H1B 109.5 . .
H1A C1 H1B 109.5 . .
C2 C1 H1C 109.5 . .
H1A C1 H1C 109.5 . .
H1B C1 H1C 109.5 . .
N1 C2 N3 111.5(6) . .
N1 C2 C1 125.8(7) . .
N3 C2 C1 122.6(6) . .
N2 C3 N3 111.5(6) . .
N2 C3 C4 124.4(6) . .
N3 C3 C4 124.0(7) . .
C3 C4 H4A 109.5 . .
C3 C4 H4B 109.5 . .
H4A C4 H4B 109.5 . .
C3 C4 H4C 109.5 . .
H4A C4 H4C 109.5 . .
H4B C4 H4C 109.5 . .
C6 C5 H5A 110.3 . .
C6 C5 H5B 109.1 . .
H5A C5 H5B 109.2 . .
C6 C5 H5C 109.0 . .
H5A C5 H5C 109.8 . .
H5B C5 H5C 109.5 . .
O3 C6 O4 130(3) . .
O3 C6 C5 118(3) . .
O4 C6 C5 113(3) . .
N4 C7 N4 58.8(14) . 6
N4 C8 N4 58.9(14) 6 .

loop_
_geom_bond_atom_site_label_1
_geom_bond_atom_site_label_2
_geom_bond_distance
_geom_bond_site_symmetry_2
Cu1 O1 1.953(7) .
Cu1 O3 1.981(10) .
Cu1 N1 1.986(6) 5_565
Cu1 N1 1.986(6) .
Cu1 O6 2.267(11) .
Cu2 O2 1.924(5) .
Cu2 N3 1.972(6) 15_454
Cu2 O1 1.974(5) .
Cu2 N2 1.976(6) .
Cu2 O7 2.437(11) .
Cu2 O5 2.620(13) .
Cu2 Cu2 2.8828(17) 5_565
O1 Cu2 1.974(5) 5_565
O1 H1 0.8478 .
O2 Cu2 1.924(5) 5_565
O3 C6 1.13(2) .
O4 C6 1.21(3) .
O5 H5D 0.8679 .
O6 H6A 0.8604 .
O7 H7A 0.8747 .
O7 H7B 0.8667 .
N1 C2 1.295(9) .
N1 N2 1.372(8) .
N2 C3 1.329(10) .
N3 C2 1.357(9) .
N3 C3 1.365(9) .
N3 Cu2 1.972(6) 8_565
N4 N4 1.54(4) 6
N4 C8 1.564(10) .
N4 C7 1.565(10) .
C1 C2 1.492(10) .
C1 H1A 0.9800 .
C1 H1B 0.9800 .
C1 H1C 0.9800 .
C3 C4 1.497(11) .
C4 H4A 0.9800 .
C4 H4B 0.9800 .
C4 H4C 0.9800 .
C5 C6 1.58(4) .
C5 H5A 0.9599 .
C5 H5B 0.9585 .
C5 H5C 0.9615 .
C7 N4 1.565(10) 6
C8 N4 1.564(10) 6
